data_4077532
loop_
_publ_author_name
'Baar, Cliff R.'
'Jennings, Michael C.'
'Vittal, Jagadese J.'
'Puddephatt, Richard J.'

_publ_section_title
;
 Activation of Imines by Platinum(II) To Give Aminoalkyl
 Complexes:&#x00A0; Scope and Limitations of the Reaction
;
_journal_issue 20
_journal_name_full Organometallics
_journal_page_first 4150
_journal_paper_doi 10.1021/om000401n
_journal_volume 19
_journal_year 2000
_chemical_formula_sum 'C22 H23 F9 N4 O6 Pt'
_chemical_formula_weight 805.53
_chemical_name_systematic
; 
 ? 
;
_space_group_IT_number 2
_symmetry_cell_setting triclinic
_symmetry_space_group_name_Hall '-P 1'
_symmetry_space_group_name_H-M 'P -1'
_atom_sites_solution_hydrogens geom
_atom_sites_solution_primary direct
_atom_sites_solution_secondary difmap
_audit_creation_method SHELXL-97
_cell_angle_alpha 112.734(1)
_cell_angle_beta 94.479(1)
_cell_angle_gamma 110.266(1)
_cell_formula_units_Z 2
_cell_length_a 9.2707(2)
_cell_length_b 12.8180(2)
_cell_length_c 13.9085(1)
_cell_measurement_reflns_used 5461
_cell_measurement_temperature 193(2)
_cell_measurement_theta_max 25.0
_cell_measurement_theta_min 2.06
_cell_volume 1386.43(4)
_computing_cell_refinement 'Bruker AXS, SAINT'
_computing_data_collection 'Bruker AXS, SMART'
_computing_data_reduction 'Bruker AXS, SAINT'
_computing_molecular_graphics 'Bruker AXS, SHELXTL'
_computing_publication_material 'Bruker AXS, SHELXTL'
_computing_structure_refinement 'SHELXL-97 (Sheldrick, 1997)'
_computing_structure_solution 'SHELXS-97 (Sheldrick, 1990)'
_diffrn_ambient_temperature 193(2)
_diffrn_measured_fraction_theta_full 0.947
_diffrn_measured_fraction_theta_max 0.947
_diffrn_measurement_method '\w scans'
_diffrn_radiation_monochromator graphite
_diffrn_radiation_source 'fine-focus sealed tube'
_diffrn_radiation_type MoK\a
_diffrn_radiation_wavelength 0.71073
_diffrn_reflns_av_R_equivalents 0.0313
_diffrn_reflns_av_sigmaI/netI 0.0717
_diffrn_reflns_limit_h_max 11
_diffrn_reflns_limit_h_min -11
_diffrn_reflns_limit_k_max 16
_diffrn_reflns_limit_k_min -15
_diffrn_reflns_limit_l_max 14
_diffrn_reflns_limit_l_min -17
_diffrn_reflns_number 7788
_diffrn_reflns_theta_full 26.37
_diffrn_reflns_theta_max 26.37
_diffrn_reflns_theta_min 1.87
_exptl_absorpt_coefficient_mu 5.165
_exptl_absorpt_correction_T_max 0.6946
_exptl_absorpt_correction_T_min 0.5568
_exptl_absorpt_correction_type 'sadabs (Sheldrick, 1996)'
_exptl_crystal_colour yellow
_exptl_crystal_density_diffrn 1.930
_exptl_crystal_density_meas ?
_exptl_crystal_density_method 'not measured'
_exptl_crystal_description 'rectangular plates, cut'
_exptl_crystal_F_000 780
_exptl_crystal_size_max 0.2
_exptl_crystal_size_mid 0.10
_exptl_crystal_size_min 0.08
_refine_diff_density_max 1.141
_refine_diff_density_min -1.332
_refine_diff_density_rms 0.156
_refine_ls_extinction_coef 0.0005(3)
_refine_ls_extinction_expression Fc^*^=kFc[1+0.001xFc^2^\l^3^/sin(2\q)]^-1/4^
_refine_ls_extinction_method SHELXL
_refine_ls_goodness_of_fit_ref 1.043
_refine_ls_hydrogen_treatment mixed
_refine_ls_matrix_type full
_refine_ls_number_parameters 392
_refine_ls_number_reflns 5369
_refine_ls_number_restraints 201
_refine_ls_restrained_S_all 1.053
_refine_ls_R_factor_all 0.0511
_refine_ls_R_factor_gt 0.0385
_refine_ls_shift/su_max 0.001
_refine_ls_shift/su_mean 0.000
_refine_ls_structure_factor_coef Fsqd
_refine_ls_weighting_details 'calc w=1/[\s^2^(Fo^2^)+(0.0347P)^2^+0.0000P] where P=(Fo^2^+2Fc^2^)/3'
_refine_ls_weighting_scheme calc
_refine_ls_wR_factor_gt 0.0841
_refine_ls_wR_factor_ref 0.0880
_reflns_number_gt 4553
_reflns_number_total 5369
_reflns_threshold_expression >2sigma(I)
_cod_data_source_file om000401n.cif
_cod_data_source_block complex7a
_cod_depositor_comments
;
The following automatic conversions were performed:

'_exptl_crystal_density_meas' value 'not measured' was changed to '?'
- the value is perceived as not measured.

Automatic conversion script
Id: cif_fix_values 3008 2015-01-20 13:52:24Z robertas 
;
_cod_original_sg_symbol_H-M P-1
_cod_database_code 4077532

loop_
_symmetry_equiv_pos_as_xyz
'x, y, z'
'-x, -y, -z'

loop_
_atom_site_label
_atom_site_type_symbol
_atom_site_fract_x
_atom_site_fract_y
_atom_site_fract_z
_atom_site_U_iso_or_equiv
_atom_site_adp_type
_atom_site_occupancy
_atom_site_symmetry_multiplicity
_atom_site_calc_flag
_atom_site_refinement_flags
_atom_site_disorder_assembly
_atom_site_disorder_group
Pt1 Pt 0.24996(3) 0.14666(2) 0.23488(2) 0.02174(10) Uani 1 1 d . . .
C1 C 0.2104(9) 0.0397(6) 0.0733(5) 0.0314(16) Uani 1 1 d . . .
H1A H 0.3105 0.0383 0.0563 0.047 Uiso 1 1 calc R . .
H1B H 0.1675 0.0748 0.0328 0.047 Uiso 1 1 calc R . .
H1C H 0.1343 -0.0449 0.0536 0.047 Uiso 1 1 calc R . .
C2 C 0.0073(7) 0.0751(6) 0.2147(5) 0.0295(15) Uani 1 1 d . . .
H2A H -0.0184 0.1164 0.2824 0.044 Uiso 1 1 calc R . .
H2B H -0.0330 -0.0141 0.1936 0.044 Uiso 1 1 calc R . .
H2C H -0.0421 0.0889 0.1585 0.044 Uiso 1 1 calc R . .
N1 N 0.2338(6) 0.3040(5) 0.2232(4) 0.0259(12) Uani 1 1 d . . .
C3 C 0.2139(9) 0.3260(6) 0.1372(5) 0.0339(16) Uani 1 1 d . . .
H3 H 0.2118 0.2665 0.0693 0.041 Uiso 1 1 calc R . .
C4 C 0.1966(10) 0.4298(7) 0.1424(6) 0.0433(19) Uani 1 1 d . . .
H4A H 0.1817 0.4406 0.0791 0.052 Uiso 1 1 calc R . .
C5 C 0.2009(10) 0.5168(7) 0.2379(7) 0.047(2) Uani 1 1 d . . .
H5 H 0.1929 0.5904 0.2424 0.057 Uiso 1 1 calc R . .
C6 C 0.2172(9) 0.4981(6) 0.3309(6) 0.0350(17) Uani 1 1 d . . .
H6 H 0.2149 0.5555 0.3983 0.042 Uiso 1 1 calc R . .
C7 C 0.2369(8) 0.3912(6) 0.3187(5) 0.0280(15) Uani 1 1 d . . .
C8 C 0.2644(8) 0.3683(6) 0.4123(5) 0.0278(15) Uani 1 1 d . . .
H8 H 0.2679 0.4253 0.4818 0.033 Uiso 1 1 calc R . .
N2 N 0.2836(6) 0.2693(5) 0.3980(4) 0.0265(12) Uani 1 1 d . . .
C9 C 0.3358(9) 0.2539(7) 0.4930(5) 0.0324(16) Uani 1 1 d . . .
H9A H 0.2913 0.2936 0.5521 0.039 Uiso 1 1 calc R . .
H9B H 0.4529 0.2958 0.5178 0.039 Uiso 1 1 calc R . .
C10 C 0.2825(8) 0.1184(6) 0.4667(5) 0.0309(15) Uani 1 1 d . . .
H10A H 0.3142 0.1112 0.5327 0.037 Uiso 1 1 calc R . .
H10B H 0.1653 0.0773 0.4426 0.037 Uiso 1 1 calc R . .
N3 N 0.3513(6) 0.0526(5) 0.3808(4) 0.0266(12) Uani 1 1 d . . .
H3A H 0.3587 -0.0124 0.3909 0.032 Uiso 1 1 calc R . .
H3B H 0.4524 0.1066 0.3885 0.032 Uiso 1 1 calc R . .
C11 C 0.2563(8) 0.0030(6) 0.2672(5) 0.0243(14) Uani 1 1 d . . .
H11 H 0.1449 -0.0504 0.2620 0.029 Uiso 1 1 calc R . .
C12 C 0.3227(8) -0.0799(6) 0.1912(5) 0.0281(15) Uani 1 1 d . . .
C13 C 0.4797(9) -0.0503(7) 0.1921(6) 0.0366(17) Uani 1 1 d . . .
H13 H 0.5587 0.0277 0.2430 0.044 Uiso 1 1 calc R . .
C14 C 0.5212(10) -0.1372(8) 0.1169(7) 0.051(2) Uani 1 1 d . . .
H14 H 0.6299 -0.1190 0.1179 0.061 Uiso 1 1 calc R . .
C15 C 0.4051(12) -0.2506(8) 0.0399(7) 0.057(2) Uani 1 1 d . . .
H15 H 0.4329 -0.3085 -0.0132 0.069 Uiso 1 1 calc R . .
C16 C 0.2512(11) -0.2755(7) 0.0433(6) 0.049(2) Uani 1 1 d . . .
H16 H 0.1701 -0.3524 -0.0077 0.058 Uiso 1 1 calc R . .
N4 N 0.2123(7) -0.1923(5) 0.1182(4) 0.0335(14) Uani 1 1 d . . .
H4 H 0.1120 -0.2115 0.1197 0.040 Uiso 1 1 calc R . .
O1 O 0.5033(5) 0.2083(4) 0.2423(3) 0.0294(10) Uani 1 1 d . . .
O2 O 0.5891(6) 0.4078(5) 0.3654(4) 0.0518(15) Uani 1 1 d . . .
C17 C 0.6067(7) 0.3173(6) 0.3035(5) 0.0326(16) Uani 1 1 d D . .
C18 C 0.7772(8) 0.3378(6) 0.2903(6) 0.0393(18) Uani 1 1 d D . .
F1 F 0.8138(6) 0.3919(5) 0.2269(4) 0.0697(16) Uani 1 1 d D . .
F2 F 0.8827(5) 0.4111(5) 0.3844(4) 0.0747(16) Uani 1 1 d D . .
F3 F 0.7991(6) 0.2351(5) 0.2514(5) 0.0796(18) Uani 1 1 d D . .
O3 O 0.3280(6) 0.7963(5) 0.5509(4) 0.0434(13) Uani 1 1 d . . .
O4 O 0.3621(6) 0.8626(5) 0.4239(4) 0.0407(13) Uani 1 1 d . . .
C19 C 0.2835(7) 0.8205(6) 0.4784(5) 0.0297(15) Uani 1 1 d D A .
C20 C 0.1071(8) 0.7964(6) 0.4569(6) 0.0436(19) Uani 1 1 d D . .
F4 F 0.0586(7) 0.8123(7) 0.3720(5) 0.068(2) Uani 0.80 1 d PD A .
F5 F 0.0824(8) 0.8824(7) 0.5380(5) 0.076(2) Uani 0.80 1 d PD A .
F6 F 0.0114(6) 0.6873(6) 0.4448(7) 0.082(3) Uani 0.80 1 d PD A .
F4A F 0.036(2) 0.723(3) 0.3522(12) 0.096(8) Uiso 0.20 1 d PD A 1
F5A F 0.077(3) 0.8937(18) 0.484(2) 0.096(8) Uiso 0.20 1 d PD A 1
F6A F 0.026(2) 0.733(3) 0.506(2) 0.096(8) Uiso 0.20 1 d PD A 1
O5 O -0.0878(6) -0.2432(5) 0.1292(4) 0.0449(13) Uani 1 1 d . . .
O6 O -0.1053(8) -0.4287(5) 0.1107(5) 0.0577(16) Uani 1 1 d . . .
C21 C -0.1473(8) -0.3431(6) 0.1370(5) 0.0355(17) Uani 1 1 d D . .
C22 C -0.2960(10) -0.3576(7) 0.1815(6) 0.053(2) Uani 1 1 d D . .
F7 F -0.4217(7) -0.3939(7) 0.1052(5) 0.111(2) Uani 1 1 d D . .
F8 F -0.2871(8) -0.2539(6) 0.2587(4) 0.093(2) Uani 1 1 d D . .
F9 F -0.3300(9) -0.4387(7) 0.2205(7) 0.142(4) Uani 1 1 d D . .

loop_
_atom_site_aniso_label
_atom_site_aniso_U_11
_atom_site_aniso_U_22
_atom_site_aniso_U_33
_atom_site_aniso_U_23
_atom_site_aniso_U_13
_atom_site_aniso_U_12
Pt1 0.02163(14) 0.02153(14) 0.01926(14) 0.00677(10) 0.00150(9) 0.00905(10)
C1 0.041(4) 0.032(4) 0.022(3) 0.010(3) 0.004(3) 0.019(3)
C2 0.021(3) 0.032(4) 0.031(4) 0.011(3) 0.002(3) 0.010(3)
N1 0.029(3) 0.019(3) 0.023(3) 0.005(2) -0.001(2) 0.009(2)
C3 0.042(4) 0.031(4) 0.026(4) 0.010(3) 0.010(3) 0.014(3)
C4 0.060(5) 0.038(4) 0.041(4) 0.024(4) 0.007(4) 0.024(4)
C5 0.064(6) 0.034(4) 0.058(5) 0.029(4) 0.024(5) 0.024(4)
C6 0.039(4) 0.022(4) 0.035(4) 0.007(3) 0.005(3) 0.010(3)
C7 0.017(3) 0.029(4) 0.037(4) 0.014(3) 0.006(3) 0.010(3)
C8 0.030(4) 0.024(4) 0.024(3) 0.008(3) 0.003(3) 0.010(3)
N2 0.030(3) 0.026(3) 0.022(3) 0.009(2) 0.001(2) 0.012(3)
C9 0.036(4) 0.042(4) 0.019(3) 0.010(3) 0.006(3) 0.019(3)
C10 0.026(4) 0.041(4) 0.028(3) 0.019(3) 0.005(3) 0.013(3)
N3 0.026(3) 0.024(3) 0.028(3) 0.012(2) 0.003(2) 0.008(2)
C11 0.024(3) 0.022(3) 0.023(3) 0.008(3) 0.001(3) 0.009(3)
C12 0.027(4) 0.024(3) 0.036(4) 0.018(3) 0.003(3) 0.009(3)
C13 0.037(4) 0.026(4) 0.042(4) 0.013(3) 0.007(3) 0.011(3)
C14 0.047(5) 0.056(6) 0.059(5) 0.023(5) 0.022(4) 0.032(5)
C15 0.080(7) 0.046(5) 0.055(5) 0.014(4) 0.024(5) 0.044(5)
C16 0.065(6) 0.027(4) 0.043(5) 0.004(4) 0.006(4) 0.022(4)
N4 0.041(4) 0.026(3) 0.033(3) 0.011(3) 0.007(3) 0.016(3)
O1 0.024(2) 0.025(2) 0.034(3) 0.011(2) 0.002(2) 0.009(2)
O2 0.031(3) 0.032(3) 0.057(3) -0.006(3) 0.012(3) 0.003(2)
C17 0.032(4) 0.035(4) 0.027(4) 0.012(3) 0.002(3) 0.011(3)
C18 0.025(4) 0.034(4) 0.056(5) 0.021(4) 0.010(4) 0.007(3)
F1 0.054(3) 0.110(5) 0.086(4) 0.073(4) 0.043(3) 0.040(3)
F2 0.032(3) 0.092(4) 0.071(4) 0.032(3) -0.005(3) 0.003(3)
F3 0.042(3) 0.063(4) 0.147(6) 0.043(4) 0.043(3) 0.035(3)
O3 0.030(3) 0.055(3) 0.052(3) 0.038(3) 0.002(2) 0.011(3)
O4 0.038(3) 0.055(3) 0.055(3) 0.041(3) 0.021(3) 0.025(3)
C19 0.027(4) 0.020(3) 0.034(4) 0.010(3) 0.000(3) 0.005(3)
C20 0.036(4) 0.052(5) 0.052(5) 0.034(4) 0.008(4) 0.016(4)
F4 0.035(3) 0.099(5) 0.081(5) 0.068(4) -0.009(3) 0.013(3)
F5 0.070(5) 0.124(7) 0.069(5) 0.042(5) 0.041(4) 0.074(5)
F6 0.022(3) 0.062(5) 0.170(8) 0.081(5) 0.000(4) -0.003(3)
O5 0.046(3) 0.030(3) 0.046(3) 0.016(2) 0.002(3) 0.006(3)
O6 0.080(5) 0.039(3) 0.062(4) 0.025(3) 0.031(3) 0.027(3)
C21 0.048(5) 0.030(4) 0.022(3) 0.010(3) 0.005(3) 0.012(4)
C22 0.051(6) 0.056(6) 0.061(6) 0.035(5) 0.014(5) 0.022(5)
F7 0.058(4) 0.158(7) 0.091(5) 0.040(5) 0.001(4) 0.035(4)
F8 0.102(5) 0.098(5) 0.075(4) 0.017(4) 0.046(4) 0.054(4)
F9 0.142(7) 0.176(8) 0.259(10) 0.187(8) 0.144(8) 0.110(7)

loop_
_atom_type_symbol
_atom_type_description
_atom_type_scat_dispersion_real
_atom_type_scat_dispersion_imag
_atom_type_scat_source
C C 0.0033 0.0016 'International Tables Vol C Tables 4.2.6.8 and 6.1.1.4'
H H 0.0000 0.0000 'International Tables Vol C Tables 4.2.6.8 and 6.1.1.4'
N N 0.0061 0.0033 'International Tables Vol C Tables 4.2.6.8 and 6.1.1.4'
O O 0.0106 0.0060 'International Tables Vol C Tables 4.2.6.8 and 6.1.1.4'
F F 0.0171 0.0103 'International Tables Vol C Tables 4.2.6.8 and 6.1.1.4'
Pt Pt -1.7033 8.3905 'International Tables Vol C Tables 4.2.6.8 and 6.1.1.4'

loop_
_geom_angle_atom_site_label_1
_geom_angle_atom_site_label_2
_geom_angle_atom_site_label_3
_geom_angle
C1 Pt1 C2 87.6(3)
C1 Pt1 C11 90.7(2)
C2 Pt1 C11 89.3(3)
C1 Pt1 N2 174.3(2)
C2 Pt1 N2 91.0(2)
C11 Pt1 N2 94.8(2)
C1 Pt1 N1 96.9(2)
C2 Pt1 N1 87.6(2)
C11 Pt1 N1 171.7(2)
N2 Pt1 N1 77.52(19)
C1 Pt1 O1 87.5(2)
C2 Pt1 O1 174.8(2)
C11 Pt1 O1 89.2(2)
N2 Pt1 O1 94.07(19)
N1 Pt1 O1 94.60(19)
C3 N1 C7 116.7(6)
C3 N1 Pt1 130.5(4)
C7 N1 Pt1 112.8(4)
N1 C3 C4 123.3(6)
C5 C4 C3 119.8(7)
C4 C5 C6 119.8(7)
C7 C6 C5 116.6(6)
N1 C7 C6 123.8(6)
N1 C7 C8 116.1(6)
C6 C7 C8 120.1(6)
N2 C8 C7 118.3(6)
C8 N2 C9 119.0(5)
C8 N2 Pt1 114.8(4)
C9 N2 Pt1 126.1(4)
N2 C9 C10 111.0(5)
N3 C10 C9 112.7(5)
C10 N3 C11 114.2(5)
N3 C11 C12 108.0(5)
N3 C11 Pt1 110.8(4)
C12 C11 Pt1 115.3(4)
N4 C12 C13 119.6(6)
N4 C12 C11 114.7(6)
C13 C12 C11 125.7(6)
C12 C13 C14 118.6(7)
C13 C14 C15 120.9(8)
C16 C15 C14 118.0(7)
N4 C16 C15 120.7(8)
C16 N4 C12 122.1(7)
C17 O1 Pt1 124.3(4)
O2 C17 O1 129.5(6)
O2 C17 C18 116.5(6)
O1 C17 C18 113.8(6)
F3 C18 F1 108.1(6)
F3 C18 F2 106.1(6)
F1 C18 F2 107.1(6)
F3 C18 C17 113.5(5)
F1 C18 C17 110.7(6)
F2 C18 C17 111.0(6)
O4 C19 O3 128.9(6)
O4 C19 C20 116.8(6)
O3 C19 C20 114.4(6)
F5A C20 F6 126.5(13)
F5A C20 F6A 106.0(11)
F6 C20 F6A 35.0(13)
F5A C20 F5 36.2(13)
F6 C20 F5 108.1(7)
F6A C20 F5 76.6(13)
F5A C20 F4A 107.5(11)
F6 C20 F4A 70.8(13)
F6A C20 F4A 103.9(11)
F5 C20 F4A 135.9(12)
F5A C20 F4 67.1(13)
F6 C20 F4 108.5(6)
F6A C20 F4 131.2(12)
F5 C20 F4 102.3(6)
F4A C20 F4 44.0(12)
F5A C20 C19 115.8(11)
F6 C20 C19 114.2(6)
F6A C20 C19 112.6(10)
F5 C20 C19 109.8(6)
F4A C20 C19 110.3(10)
F4 C20 C19 113.3(6)
F4A F4 C20 67.9(9)
F4A F4 F5A 117.9(14)
C20 F4 F5A 54.7(7)
F5A F5 C20 68.7(10)
F5A F5 F6A 111.1(16)
C20 F5 F6A 51.5(7)
F6A F6 C20 74.3(12)
F6A F6 F4A 126.7(17)
C20 F6 F4A 55.7(8)
F4 F4A C20 68.1(9)
F4 F4A F6 114.1(13)
C20 F4A F6 53.5(7)
F5 F5A C20 75.1(12)
F5 F5A F4 131.3(15)
C20 F5A F4 58.2(8)
F6 F6A C20 70.7(11)
F6 F6A F5 117.4(16)
C20 F6A F5 51.9(8)
O6 C21 O5 128.6(7)
O6 C21 C22 117.9(6)
O5 C21 C22 113.5(6)
F9 C22 F8 105.9(7)
F9 C22 F7 106.8(7)
F8 C22 F7 105.4(7)
F9 C22 C21 113.7(6)
F8 C22 C21 113.7(7)
F7 C22 C21 110.6(6)

loop_
_geom_bond_atom_site_label_1
_geom_bond_atom_site_label_2
_geom_bond_distance
Pt1 C1 2.051(6)
Pt1 C2 2.063(6)
Pt1 C11 2.076(6)
Pt1 N2 2.123(5)
Pt1 N1 2.139(5)
Pt1 O1 2.183(4)
N1 C3 1.345(8)
N1 C7 1.356(8)
C3 C4 1.371(9)
C4 C5 1.352(11)
C5 C6 1.409(10)
C6 C7 1.393(9)
C7 C8 1.462(9)
C8 N2 1.285(8)
N2 C9 1.479(8)
C9 C10 1.510(9)
C10 N3 1.503(8)
N3 C11 1.515(7)
C11 C12 1.521(9)
C12 N4 1.356(8)
C12 C13 1.368(10)
C13 C14 1.393(10)
C14 C15 1.397(12)
C15 C16 1.358(12)
C16 N4 1.349(9)
O1 C17 1.273(8)
O2 C17 1.223(8)
C17 C18 1.547(8)
C18 F3 1.311(7)
C18 F1 1.316(7)
C18 F2 1.328(7)
O3 C19 1.244(7)
O4 C19 1.236(8)
C19 C20 1.537(8)
C20 F5A 1.291(12)
C20 F6 1.306(8)
C20 F6A 1.333(12)
C20 F5 1.339(8)
C20 F4A 1.342(12)
C20 F4 1.344(7)
F4 F4A 1.01(3)
F4 F5A 1.46(3)
F5 F5A 0.82(3)
F5 F6A 1.66(3)
F6 F6A 0.79(3)
F6 F4A 1.53(3)
O5 C21 1.257(8)
O6 C21 1.225(8)
C21 C22 1.537(9)
C22 F9 1.308(8)
C22 F8 1.317(8)
C22 F7 1.323(8)

loop_
_geom_torsion_atom_site_label_1
_geom_torsion_atom_site_label_2
_geom_torsion_atom_site_label_3
_geom_torsion_atom_site_label_4
_geom_torsion
C1 Pt1 N1 C3 -3.6(6)
C2 Pt1 N1 C3 -90.8(6)
C11 Pt1 N1 C3 -158.8(14)
N2 Pt1 N1 C3 177.6(6)
O1 Pt1 N1 C3 84.5(6)
C1 Pt1 N1 C7 172.8(5)
C2 Pt1 N1 C7 85.6(5)
C11 Pt1 N1 C7 17.6(18)
N2 Pt1 N1 C7 -6.0(4)
O1 Pt1 N1 C7 -99.1(4)
C7 N1 C3 C4 -0.2(10)
Pt1 N1 C3 C4 176.0(6)
N1 C3 C4 C5 0.7(12)
C3 C4 C5 C6 -2.4(13)
C4 C5 C6 C7 3.4(12)
C3 N1 C7 C6 1.5(10)
Pt1 N1 C7 C6 -175.4(5)
C3 N1 C7 C8 -177.9(6)
Pt1 N1 C7 C8 5.2(7)
C5 C6 C7 N1 -3.1(10)
C5 C6 C7 C8 176.3(7)
N1 C7 C8 N2 0.1(9)
C6 C7 C8 N2 -179.3(6)
C7 C8 N2 C9 170.7(6)
C7 C8 N2 Pt1 -5.5(8)
C1 Pt1 N2 C8 -6(3)
C2 Pt1 N2 C8 -81.1(5)
C11 Pt1 N2 C8 -170.5(5)
N1 Pt1 N2 C8 6.2(5)
O1 Pt1 N2 C8 100.0(5)
C1 Pt1 N2 C9 178(2)
C2 Pt1 N2 C9 103.1(5)
C11 Pt1 N2 C9 13.7(6)
N1 Pt1 N2 C9 -169.6(6)
O1 Pt1 N2 C9 -75.8(5)
C8 N2 C9 C10 154.2(6)
Pt1 N2 C9 C10 -30.1(8)
N2 C9 C10 N3 61.7(7)
C9 C10 N3 C11 -86.5(7)
C10 N3 C11 C12 -170.0(5)
C10 N3 C11 Pt1 62.9(6)
C1 Pt1 C11 N3 155.6(4)
C2 Pt1 C11 N3 -116.9(4)
N2 Pt1 C11 N3 -26.0(4)
N1 Pt1 C11 N3 -49.0(18)
O1 Pt1 C11 N3 68.1(4)
C1 Pt1 C11 C12 32.6(5)
C2 Pt1 C11 C12 120.2(5)
N2 Pt1 C11 C12 -148.9(5)
N1 Pt1 C11 C12 -171.9(13)
O1 Pt1 C11 C12 -54.9(5)
N3 C11 C12 N4 131.1(6)
Pt1 C11 C12 N4 -104.5(6)
N3 C11 C12 C13 -48.3(8)
Pt1 C11 C12 C13 76.1(8)
N4 C12 C13 C14 0.4(10)
C11 C12 C13 C14 179.8(7)
C12 C13 C14 C15 1.9(12)
C13 C14 C15 C16 -2.4(13)
C14 C15 C16 N4 0.7(13)
C15 C16 N4 C12 1.7(12)
C13 C12 N4 C16 -2.2(10)
C11 C12 N4 C16 178.3(6)
C1 Pt1 O1 C17 144.4(5)
C2 Pt1 O1 C17 163(2)
C11 Pt1 O1 C17 -124.9(5)
N2 Pt1 O1 C17 -30.1(5)
N1 Pt1 O1 C17 47.7(5)
Pt1 O1 C17 O2 -2.5(10)
Pt1 O1 C17 C18 -178.1(4)
O2 C17 C18 F3 160.1(7)
O1 C17 C18 F3 -23.7(8)
O2 C17 C18 F1 -78.1(8)
O1 C17 C18 F1 98.1(7)
O2 C17 C18 F2 40.7(9)
O1 C17 C18 F2 -143.1(6)
O4 C19 C20 F5A -67.9(17)
O3 C19 C20 F5A 110.9(16)
O4 C19 C20 F6 131.7(8)
O3 C19 C20 F6 -49.4(9)
O4 C19 C20 F6A 169.9(15)
O3 C19 C20 F6A -11.2(16)
O4 C19 C20 F5 -106.8(7)
O3 C19 C20 F5 72.1(8)
O4 C19 C20 F4A 54.3(16)
O3 C19 C20 F4A -126.8(15)
O4 C19 C20 F4 6.8(9)
O3 C19 C20 F4 -174.3(7)
F5A C20 F4 F4A -155.0(18)
F6 C20 F4 F4A -32.3(15)
F6A C20 F4 F4A -63.4(19)
F5 C20 F4 F4A -146.3(15)
C19 C20 F4 F4A 95.6(14)
F6 C20 F4 F5A 122.7(14)
F6A C20 F4 F5A 91.6(16)
F5 C20 F4 F5A 8.6(13)
F4A C20 F4 F5A 155.0(18)
C19 C20 F4 F5A -109.4(12)
F6 C20 F5 F5A -128(2)
F6A C20 F5 F5A -143(2)
F4A C20 F5 F5A -47(2)
F4 C20 F5 F5A -13.6(19)
C19 C20 F5 F5A 106.9(18)
F5A C20 F5 F6A 143(2)
F6 C20 F5 F6A 15.6(12)
F4A C20 F5 F6A 96.3(18)
F4 C20 F5 F6A 129.9(12)
C19 C20 F5 F6A -109.6(11)
F5A C20 F6 F6A -63(2)
F5 C20 F6 F6A -27(2)
F4A C20 F6 F6A -160(2)
F4 C20 F6 F6A -137(2)
C19 C20 F6 F6A 95.3(19)
F5A C20 F6 F4A 97.9(15)
F6A C20 F6 F4A 160(2)
F5 C20 F6 F4A 133.3(12)
F4 C20 F6 F4A 23.1(11)
C19 C20 F6 F4A -104.2(11)
F5A F4 F4A C20 -23.0(14)
C20 F4 F4A F6 28.2(9)
F5A F4 F4A F6 5(2)
F5A C20 F4A F4 24.1(18)
F6 C20 F4A F4 147.6(14)
F6A C20 F4A F4 136.2(15)
F5 C20 F4A F4 51(2)
C19 C20 F4A F4 -102.9(11)
F5A C20 F4A F6 -123.4(14)
F6A C20 F4A F6 -11.4(13)
F5 C20 F4A F6 -96.4(16)
F4 C20 F4A F6 -147.6(14)
C19 C20 F4A F6 109.5(7)
F6A F6 F4A F4 -9(3)
C20 F6 F4A F4 -33.0(12)
F6A F6 F4A C20 24(2)
F6A F5 F5A C20 -29.9(13)
C20 F5 F5A F4 16(2)
F6A F5 F5A F4 -14(3)
F6 C20 F5A F5 69(2)
F6A C20 F5A F5 37(2)
F4A C20 F5A F5 147.6(17)
F4 C20 F5A F5 166(2)
C19 C20 F5A F5 -88.6(17)
F6 C20 F5A F4 -96.6(13)
F6A C20 F5A F4 -128.6(13)
F5 C20 F5A F4 -166(2)
F4A C20 F5A F4 -18.0(14)
C19 C20 F5A F4 105.8(9)
F4A F4 F5A F5 8(4)
C20 F4 F5A F5 -19(2)
F4A F4 F5A C20 26.3(17)
F4A F6 F6A C20 -20(2)
C20 F6 F6A F5 23.3(13)
F4A F6 F6A F5 3(3)
F5A C20 F6A F6 132.1(19)
F5 C20 F6A F6 153.5(19)
F4A C20 F6A F6 19(2)
F4 C20 F6A F6 59(2)
C19 C20 F6A F6 -100.3(17)
F5A C20 F6A F5 -21.4(13)
F6 C20 F6A F5 -153.5(19)
F4A C20 F6A F5 -134.6(12)
F4 C20 F6A F5 -94.8(13)
C19 C20 F6A F5 106.1(8)
F5A F5 F6A F6 8(3)
C20 F5 F6A F6 -28.3(17)
F5A F5 F6A C20 36.4(17)
O6 C21 C22 F9 22.3(10)
O5 C21 C22 F9 -160.1(7)
O6 C21 C22 F8 143.6(7)
O5 C21 C22 F8 -38.7(9)
O6 C21 C22 F7 -98.0(8)
O5 C21 C22 F7 79.7(8)
